data_7250036
loop_
_publ_author_name
'Vinodh, Mickey'
'Abdeljaber, Nour O.'
'Alipour, Fatemeh H.'
'Al-Azemi, Talal F.'

_publ_section_title
;
 Prism[n]arene-alkyl dibromide (n = 5, 6) synergy: molecular affinity in
 the solid state
;
_journal_issue 13
_journal_name_full CrystEngComm
_journal_page_first 1873
_journal_page_last 1878
_journal_paper_doi 10.1039/D4CE01320D
_journal_volume 27
_journal_year 2025
_chemical_formula_sum 'C71 H72 Br2 O10'
_chemical_formula_weight 1245.10
_space_group_crystal_system monoclinic
_space_group_IT_number 15
_space_group_name_Hall '-C 2yc'
_space_group_name_H-M_alt 'C 1 2/c 1'
_atom_sites_solution_hydrogens mixed
_atom_sites_solution_primary direct
_audit_creation_method SHELXL-2019/3
_audit_update_record
;
2025-02-24 deposited with the CCDC.	2025-02-26 downloaded from the CCDC.
;
_cell_angle_alpha 90
_cell_angle_beta 103.461(2)
_cell_angle_gamma 90
_cell_formula_units_Z 4
_cell_length_a 11.1392(5)
_cell_length_b 25.2833(11)
_cell_length_c 22.6009(12)
_cell_measurement_reflns_used 4215
_cell_measurement_temperature 296(2)
_cell_measurement_theta_max 64.68
_cell_measurement_theta_min 3.50
_cell_volume 6190.4(5)
_computing_cell_refinement 'SAINT V8.40A (Bruker Nano, Inc., 2019)'
_computing_data_collection 'Bruker Instrument Service v2019.9.0.0'
_computing_data_reduction 'SAINT V8.40A (Bruker Nano, Inc., 2019)'
_computing_molecular_graphics 'Mercury (Macrae et al., 2020)'
_computing_structure_refinement 'SHELXL-2019/3 (Sheldrick, 2019)'
_computing_structure_solution 'SHELXT 2014/5 (Sheldrick, 2014)'
_diffrn_ambient_temperature 296(2)
_diffrn_detector_area_resol_mean 8.3333
_diffrn_measured_fraction_theta_full 0.986
_diffrn_measured_fraction_theta_max 0.986
_diffrn_measurement_device_type 'Bruker APEX-II CCD'
_diffrn_measurement_method '\f and \w scans'
_diffrn_radiation_type CuK\a
_diffrn_radiation_wavelength 1.54178
_diffrn_reflns_av_R_equivalents 0.0626
_diffrn_reflns_av_unetI/netI 0.0323
_diffrn_reflns_Laue_measured_fraction_full 0.986
_diffrn_reflns_Laue_measured_fraction_max 0.986
_diffrn_reflns_limit_h_max 12
_diffrn_reflns_limit_h_min -13
_diffrn_reflns_limit_k_max 29
_diffrn_reflns_limit_k_min -29
_diffrn_reflns_limit_l_max 26
_diffrn_reflns_limit_l_min -26
_diffrn_reflns_number 45392
_diffrn_reflns_point_group_measured_fraction_full 0.986
_diffrn_reflns_point_group_measured_fraction_max 0.986
_diffrn_reflns_theta_full 66.525
_diffrn_reflns_theta_max 66.525
_diffrn_reflns_theta_min 3.496
_exptl_absorpt_coefficient_mu 2.137
_exptl_absorpt_correction_T_max 0.86
_exptl_absorpt_correction_T_min 0.69
_exptl_absorpt_correction_type multi-scan
_exptl_absorpt_process_details
;
SADABS-2016/2 - Bruker AXS area detector scaling and absorption correction
;
_exptl_crystal_colour colourless
_exptl_crystal_density_diffrn 1.336
_exptl_crystal_description Block
_exptl_crystal_F_000 2592
_exptl_crystal_size_max 0.180
_exptl_crystal_size_mid 0.110
_exptl_crystal_size_min 0.070
_refine_diff_density_max 0.411
_refine_diff_density_min -0.485
_refine_diff_density_rms 0.047
_refine_ls_extinction_method none
_refine_ls_goodness_of_fit_ref 1.055
_refine_ls_hydrogen_treatment mixed
_refine_ls_matrix_type full
_refine_ls_number_parameters 419
_refine_ls_number_reflns 5395
_refine_ls_number_restraints 95
_refine_ls_restrained_S_all 1.060
_refine_ls_R_factor_all 0.0801
_refine_ls_R_factor_gt 0.0611
_refine_ls_shift/su_max 0.000
_refine_ls_shift/su_mean 0.000
_refine_ls_structure_factor_coef Fsqd
_refine_ls_weighting_details 'w=1/[\s^2^(Fo^2^)+(0.0849P)^2^+7.2104P] where P=(Fo^2^+2Fc^2^)/3'
_refine_ls_weighting_scheme calc
_refine_ls_wR_factor_gt 0.1654
_refine_ls_wR_factor_ref 0.1850
_reflns_Friedel_coverage 0.000
_reflns_number_gt 4013
_reflns_number_total 5395
_reflns_threshold_expression 'I > 2\s(I)'
_cod_data_source_file d4ce01320d2.cif
_cod_data_source_block PS5_HexBr2
_cod_depositor_comments
;
The following automatic conversions were performed:

data item '_exptl_absorpt_correction_type' value 'Multi-Scan' was
changed to 'multi-scan' in accordance with the
/home/data/users/saulius/crontab/automatic-downloads/rss-feeds/RSC/lib/dictionaries/cif_core.dic
dictionary named 'cif_core.dic' version 2.4.2 last updated on
2011-04-26.

Automatic conversion script
Id: cif_fix_values 8170 2020-07-09 18:12:32Z antanas 

 Adding full bibliography for 7250036--7250039.cif.
;
_cod_original_sg_symbol_H-M 'C 2/c'
_cod_database_code 7250036
_shelx_shelxl_version_number 2019/3
_shelx_space_group_comment
;
The symmetry employed for this shelxl refinement is uniquely defined
by the following loop, which should always be used as a source of
symmetry information in preference to the above space-group names.
They are only intended as comments.
;

loop_
_space_group_symop_operation_xyz
'x, y, z'
'-x, y, -z+1/2'
'x+1/2, y+1/2, z'
'-x+1/2, y+1/2, -z+1/2'
'-x, -y, -z'
'x, -y, z-1/2'
'-x+1/2, -y+1/2, -z'
'x+1/2, -y+1/2, z-1/2'

loop_
_atom_site_label
_atom_site_type_symbol
_atom_site_fract_x
_atom_site_fract_y
_atom_site_fract_z
_atom_site_U_iso_or_equiv
_atom_site_adp_type
_atom_site_occupancy
_atom_site_site_symmetry_order
_atom_site_calc_flag
_atom_site_refinement_flags_posn
_atom_site_refinement_flags_adp
_atom_site_refinement_flags_occupancy
_atom_site_disorder_assembly
_atom_site_disorder_group
Br1 Br 0.0795(3) 0.37679(18) 0.2074(3) 0.374(3) Uani 0.5 1 d D U P A -1
C34 C 0.2285(18) 0.3691(8) 0.2243(14) 0.317(13) Uani 0.5 1 d D U P A -1
H34A H 0.249709 0.360834 0.267385 0.380 Uiso 0.5 1 calc R U P A -1
H34B H 0.242711 0.336930 0.203620 0.380 Uiso 0.5 1 calc R U P A -1
C35 C 0.3295(15) 0.4077(13) 0.2150(17) 0.327(15) Uani 0.5 1 d D U P A -1
H35A H 0.322717 0.441809 0.233598 0.393 Uiso 0.5 1 calc R U P A -1
H35B H 0.327687 0.412587 0.172213 0.393 Uiso 0.5 1 calc R U P A -1
C36 C 0.4502(12) 0.3764(7) 0.2496(17) 0.270(11) Uani 0.5 1 d D U P A -1
H36A H 0.448790 0.369288 0.291569 0.324 Uiso 0.5 1 calc R U P A -1
H36B H 0.459509 0.343313 0.229297 0.324 Uiso 0.5 1 calc R U P A -1
C37 C 0.5512(11) 0.4154(7) 0.2451(11) 0.254(11) Uani 0.5 1 d D U P A -1
H37A H 0.551776 0.445146 0.272258 0.304 Uiso 0.5 1 calc R U P A -1
H37B H 0.540314 0.428517 0.203825 0.304 Uiso 0.5 1 calc R U P A -1
C38 C 0.6718(16) 0.3828(12) 0.2643(11) 0.277(12) Uani 0.5 1 d D U P A -1
H38A H 0.654453 0.346700 0.274282 0.333 Uiso 0.5 1 calc R U P A -1
H38B H 0.716452 0.382284 0.232224 0.333 Uiso 0.5 1 calc R U P A -1
C39 C 0.7444(18) 0.4119(10) 0.3201(10) 0.267(11) Uani 0.5 1 d D U P A -1
H39A H 0.696604 0.407688 0.350556 0.321 Uiso 0.5 1 calc R U P A -1
H39B H 0.738172 0.449052 0.308892 0.321 Uiso 0.5 1 calc R U P A -1
Br2 Br 0.88729(18) 0.40342(13) 0.35635(12) 0.2262(12) Uani 0.5 1 d D U P A -1
O1 O 0.75266(17) 0.18865(8) 0.30588(9) 0.0629(5) Uani 1 1 d . . . . .
O2 O 0.23353(18) 0.29698(8) 0.44667(9) 0.0680(6) Uani 1 1 d . . . . .
O3 O 0.72462(16) 0.35891(8) 0.51932(8) 0.0590(5) Uani 1 1 d . . . . .
O4 O 0.19847(18) 0.54474(9) 0.35787(10) 0.0709(6) Uani 1 1 d . . . . .
O5 O 0.69893(18) 0.59799(8) 0.41151(8) 0.0661(5) Uani 1 1 d . . . . .
C1 C 0.5484(2) 0.21250(9) 0.30787(11) 0.0483(6) Uani 1 1 d . . . . .
C2 C 0.6739(2) 0.21799(10) 0.33149(12) 0.0511(6) Uani 1 1 d . . . . .
C3 C 0.7191(2) 0.25111(11) 0.38213(12) 0.0585(7) Uani 1 1 d . . . . .
H3 H 0.803850 0.255411 0.396397 0.070 Uiso 1 1 calc R U . . .
C4 C 0.6412(2) 0.27667(11) 0.41022(12) 0.0549(7) Uani 1 1 d . . . . .
H4 H 0.673494 0.299390 0.442345 0.066 Uiso 1 1 calc R U . . .
C5 C 0.5118(2) 0.26969(9) 0.39195(11) 0.0479(6) Uani 1 1 d . . . . .
C6 C 0.4307(2) 0.29241(10) 0.42541(11) 0.0497(6) Uani 1 1 d . . . . .
C7 C 0.3078(2) 0.27786(11) 0.41020(12) 0.0560(7) Uani 1 1 d . . . . .
C8 C 0.2623(3) 0.24445(13) 0.36015(14) 0.0655(8) Uani 1 1 d . . . . .
H8 H 0.179069 0.235418 0.350233 0.079 Uiso 1 1 calc R U . . .
C9 C 0.3382(3) 0.22525(12) 0.32618(13) 0.0618(7) Uani 1 1 d . . . . .
H9 H 0.305050 0.204323 0.292508 0.074 Uiso 1 1 calc R U . . .
C10 C 0.4660(2) 0.23611(10) 0.34045(11) 0.0478(6) Uani 1 1 d . . . . .
C11 C 0.4792(2) 0.32955(10) 0.47892(11) 0.0500(6) Uani 1 1 d . . . . .
H11A H 0.413557 0.335317 0.499864 0.060 Uiso 1 1 calc R U . . .
H11B H 0.545862 0.311737 0.507149 0.060 Uiso 1 1 calc R U . . .
C12 C 0.5261(2) 0.38331(10) 0.46395(10) 0.0455(6) Uani 1 1 d . . . . .
C13 C 0.6489(2) 0.39655(10) 0.48529(10) 0.0465(6) Uani 1 1 d . . . . .
C14 C 0.6925(2) 0.44705(11) 0.47469(12) 0.0531(6) Uani 1 1 d . . . . .
H14 H 0.775875 0.454914 0.488554 0.064 Uiso 1 1 calc R U . . .
C15 C 0.6144(2) 0.48442(11) 0.44450(11) 0.0516(6) Uani 1 1 d . . . . .
H15 H 0.645597 0.517480 0.438020 0.062 Uiso 1 1 calc R U . . .
C16 C 0.4872(2) 0.47457(10) 0.42265(10) 0.0447(5) Uani 1 1 d . . . . .
C17 C 0.4033(2) 0.51527(10) 0.39426(10) 0.0467(6) Uani 1 1 d . . . . .
C18 C 0.2794(2) 0.50382(11) 0.37962(11) 0.0533(6) Uani 1 1 d . . . . .
C19 C 0.2353(3) 0.45324(13) 0.38946(13) 0.0609(7) Uani 1 1 d . . . . .
H19 H 0.151(3) 0.4460(15) 0.3822(16) 0.091 Uiso 1 1 d . U . . .
C20 C 0.3151(2) 0.41409(11) 0.41535(12) 0.0555(7) Uani 1 1 d . . . . .
H20 H 0.284272 0.380818 0.421237 0.067 Uiso 1 1 calc R U . . .
C21 C 0.4430(2) 0.42325(10) 0.43323(10) 0.0448(6) Uani 1 1 d . . . . .
C22 C 0.4495(2) 0.57071(10) 0.38494(11) 0.0506(6) Uani 1 1 d . . . . .
H22A H 0.500911 0.582951 0.423212 0.061 Uiso 1 1 calc R U . . .
H22B H 0.379005 0.594238 0.374292 0.061 Uiso 1 1 calc R U . . .
C23 C 0.5233(2) 0.57497(9) 0.33600(11) 0.0461(6) Uani 1 1 d . . . . .
C24 C 0.6484(2) 0.58499(10) 0.35146(11) 0.0496(6) Uani 1 1 d . . . . .
C25 C 0.7193(2) 0.58265(11) 0.30798(12) 0.0555(7) Uani 1 1 d . . . . .
H25 H 0.804533 0.586597 0.320150 0.067 Uiso 1 1 calc R U . . .
C26 C 0.6654(2) 0.57467(10) 0.24789(12) 0.0511(6) Uani 1 1 d . . . . .
H26 H 0.714643 0.570845 0.220119 0.061 Uiso 1 1 calc R U . . .
C27 C 0.4645(2) 0.57216(9) 0.27257(10) 0.0426(5) Uani 1 1 d . . . . .
C28 C 0.500000 0.17976(14) 0.250000 0.0517(9) Uani 1 2 d S T P . .
H28A H 0.566034 0.157093 0.243543 0.062 Uiso 0.5 1 calc R U P . .
H28B H 0.433965 0.157092 0.256455 0.062 Uiso 0.5 1 calc R U P . .
C29 C 0.8781(3) 0.20388(14) 0.31682(18) 0.0773(9) Uani 1 1 d . . . . .
H29A H 0.917039 0.185610 0.289085 0.116 Uiso 1 1 calc R U . . .
H29B H 0.919014 0.195037 0.357862 0.116 Uiso 1 1 calc R U . . .
H29C H 0.883242 0.241341 0.310933 0.116 Uiso 1 1 calc R U . . .
C30 C 0.1084(3) 0.28286(17) 0.43376(17) 0.0859(11) Uani 1 1 d . . . . .
H30A H 0.070679 0.297422 0.464224 0.129 Uiso 1 1 calc R U . . .
H30B H 0.101205 0.245022 0.433654 0.129 Uiso 1 1 calc R U . . .
H30C H 0.067796 0.296458 0.394552 0.129 Uiso 1 1 calc R U . . .
C31 C 0.8535(3) 0.36608(14) 0.53205(17) 0.0773(9) Uani 1 1 d . . . . .
H31A H 0.893731 0.335117 0.551898 0.116 Uiso 1 1 calc R U . . .
H31B H 0.875802 0.396190 0.558181 0.116 Uiso 1 1 calc R U . . .
H31C H 0.878754 0.371833 0.494748 0.116 Uiso 1 1 calc R U . . .
C32 C 0.0749(3) 0.53316(18) 0.3327(2) 0.1108(15) Uani 1 1 d . . . . .
H32A H 0.031656 0.565113 0.317895 0.166 Uiso 1 1 calc R U . . .
H32B H 0.038641 0.517721 0.363298 0.166 Uiso 1 1 calc R U . . .
H32C H 0.069079 0.508680 0.299738 0.166 Uiso 1 1 calc R U . . .
C33 C 0.8273(3) 0.60106(18) 0.43215(16) 0.0910(12) Uani 1 1 d . . . . .
H33A H 0.847843 0.609116 0.474834 0.137 Uiso 1 1 calc R U . . .
H33B H 0.858528 0.628378 0.410327 0.137 Uiso 1 1 calc R U . . .
H33C H 0.863500 0.567793 0.425464 0.137 Uiso 1 1 calc R U . . .

loop_
_atom_site_aniso_label
_atom_site_aniso_U_11
_atom_site_aniso_U_22
_atom_site_aniso_U_33
_atom_site_aniso_U_23
_atom_site_aniso_U_13
_atom_site_aniso_U_12
Br1 0.219(3) 0.365(5) 0.481(7) -0.178(5) -0.036(3) 0.109(3)
C34 0.33(3) 0.172(17) 0.40(3) -0.119(19) -0.03(2) 0.060(16)
C35 0.37(3) 0.22(2) 0.30(3) -0.01(2) -0.09(2) 0.014(17)
C36 0.34(2) 0.158(13) 0.262(18) -0.005(17) -0.03(2) -0.001(12)
C37 0.35(2) 0.165(14) 0.237(16) 0.077(14) 0.05(2) 0.052(12)
C38 0.34(2) 0.28(2) 0.176(16) 0.020(16) -0.011(18) 0.075(18)
C39 0.33(2) 0.26(2) 0.203(17) -0.057(16) 0.043(16) 0.09(2)
Br2 0.1179(12) 0.327(3) 0.242(2) 0.063(2) 0.0581(14) -0.0274(15)
O1 0.0523(11) 0.0615(12) 0.0683(12) -0.0105(9) 0.0002(9) 0.0081(9)
O2 0.0542(11) 0.0789(14) 0.0741(13) -0.0112(10) 0.0217(10) -0.0214(10)
O3 0.0492(10) 0.0600(11) 0.0595(11) 0.0046(8) -0.0042(8) -0.0041(8)
O4 0.0503(11) 0.0783(14) 0.0867(14) 0.0163(11) 0.0210(10) 0.0138(10)
O5 0.0639(12) 0.0801(14) 0.0499(10) -0.0051(9) 0.0045(9) -0.0205(10)
C1 0.0511(14) 0.0396(13) 0.0478(13) 0.0039(10) -0.0017(11) -0.0014(10)
C2 0.0514(15) 0.0442(13) 0.0527(14) 0.0017(11) 0.0023(11) 0.0030(11)
C3 0.0473(15) 0.0607(17) 0.0600(15) -0.0061(13) -0.0027(12) -0.0013(12)
C4 0.0497(15) 0.0544(15) 0.0553(15) -0.0070(12) 0.0013(12) -0.0057(12)
C5 0.0488(14) 0.0414(13) 0.0482(13) 0.0030(10) 0.0009(10) -0.0068(10)
C6 0.0487(14) 0.0488(14) 0.0487(13) 0.0035(11) 0.0056(11) -0.0101(11)
C7 0.0529(15) 0.0580(16) 0.0562(15) 0.0003(12) 0.0111(12) -0.0119(12)
C8 0.0492(16) 0.075(2) 0.0690(18) -0.0090(15) 0.0073(13) -0.0179(14)
C9 0.0546(16) 0.0658(18) 0.0590(16) -0.0096(13) 0.0014(13) -0.0120(13)
C10 0.0491(14) 0.0421(13) 0.0470(13) 0.0031(10) 0.0005(10) -0.0047(10)
C11 0.0507(14) 0.0555(15) 0.0420(12) 0.0017(11) 0.0072(10) -0.0100(11)
C12 0.0474(13) 0.0506(14) 0.0380(11) -0.0040(10) 0.0092(10) -0.0074(11)
C13 0.0457(13) 0.0532(14) 0.0382(12) -0.0007(10) 0.0051(10) -0.0035(11)
C14 0.0410(13) 0.0623(16) 0.0530(14) -0.0010(12) 0.0048(11) -0.0112(12)
C15 0.0495(15) 0.0547(15) 0.0499(13) 0.0009(11) 0.0101(11) -0.0109(12)
C16 0.0455(13) 0.0526(14) 0.0371(11) -0.0023(10) 0.0115(9) -0.0031(11)
C17 0.0478(14) 0.0530(14) 0.0418(12) -0.0014(10) 0.0154(10) -0.0004(11)
C18 0.0471(15) 0.0628(16) 0.0517(14) 0.0054(12) 0.0149(11) 0.0065(12)
C19 0.0409(14) 0.0735(19) 0.0668(17) 0.0042(14) 0.0094(12) -0.0038(13)
C20 0.0483(15) 0.0567(16) 0.0601(15) 0.0029(12) 0.0098(12) -0.0093(12)
C21 0.0434(13) 0.0527(14) 0.0382(12) -0.0032(10) 0.0092(9) -0.0059(11)
C22 0.0535(15) 0.0543(15) 0.0468(13) -0.0036(11) 0.0169(11) 0.0008(12)
C23 0.0511(14) 0.0413(13) 0.0478(13) -0.0009(10) 0.0152(10) -0.0016(10)
C24 0.0532(15) 0.0481(14) 0.0459(13) 0.0020(10) 0.0083(11) -0.0076(11)
C25 0.0440(14) 0.0637(17) 0.0583(15) 0.0057(12) 0.0108(11) -0.0079(12)
C26 0.0465(14) 0.0576(15) 0.0522(14) 0.0036(11) 0.0178(11) -0.0021(11)
C27 0.0452(13) 0.0364(12) 0.0476(13) -0.0009(9) 0.0138(10) -0.0001(10)
C28 0.058(2) 0.0389(18) 0.052(2) 0.000 0.0004(16) 0.000
C29 0.0553(18) 0.071(2) 0.103(2) -0.0151(18) 0.0122(16) 0.0037(15)
C30 0.0551(18) 0.119(3) 0.087(2) -0.016(2) 0.0236(16) -0.0230(19)
C31 0.0475(16) 0.081(2) 0.095(2) 0.0151(18) -0.0003(15) 0.0011(15)
C32 0.063(2) 0.108(3) 0.144(4) 0.028(3) -0.011(2) 0.015(2)
C33 0.064(2) 0.135(3) 0.064(2) -0.002(2) -0.0036(16) -0.023(2)

loop_
_atom_type_symbol
_atom_type_description
_atom_type_scat_dispersion_real
_atom_type_scat_dispersion_imag
_atom_type_scat_source
C C 0.0181 0.0091 'International Tables Vol C Tables 4.2.6.8 and 6.1.1.4'
H H 0.0000 0.0000 'International Tables Vol C Tables 4.2.6.8 and 6.1.1.4'
Br Br -0.6763 1.2805 'International Tables Vol C Tables 4.2.6.8 and 6.1.1.4'
O O 0.0492 0.0322 'International Tables Vol C Tables 4.2.6.8 and 6.1.1.4'

loop_
_geom_angle_atom_site_label_1
_geom_angle_atom_site_label_2
_geom_angle_atom_site_label_3
_geom_angle
_geom_angle_site_symmetry_1
_geom_angle_site_symmetry_3
_geom_angle_publ_flag
C35 C34 Br1 129.1(15) . . ?
C35 C34 H34A 105.0 . . ?
Br1 C34 H34A 105.0 . . ?
C35 C34 H34B 105.0 . . ?
Br1 C34 H34B 105.0 . . ?
H34A C34 H34B 105.9 . . ?
C34 C35 C36 100.2(14) . . ?
C34 C35 H35A 111.7 . . ?
C36 C35 H35A 111.7 . . ?
C34 C35 H35B 111.7 . . ?
C36 C35 H35B 111.7 . . ?
H35A C35 H35B 109.5 . . ?
C37 C36 C35 101.4(14) . . ?
C37 C36 H36A 111.5 . . ?
C35 C36 H36A 111.5 . . ?
C37 C36 H36B 111.5 . . ?
C35 C36 H36B 111.5 . . ?
H36A C36 H36B 109.3 . . ?
C36 C37 C38 104.0(14) . . ?
C36 C37 H37A 110.9 . . ?
C38 C37 H37A 110.9 . . ?
C36 C37 H37B 110.9 . . ?
C38 C37 H37B 110.9 . . ?
H37A C37 H37B 109.0 . . ?
C39 C38 C37 103.5(14) . . ?
C39 C38 H38A 111.1 . . ?
C37 C38 H38A 111.1 . . ?
C39 C38 H38B 111.1 . . ?
C37 C38 H38B 111.1 . . ?
H38A C38 H38B 109.0 . . ?
C38 C39 Br2 128.6(13) . . ?
C38 C39 H39A 105.2 . . ?
Br2 C39 H39A 105.2 . . ?
C38 C39 H39B 105.2 . . ?
Br2 C39 H39B 105.2 . . ?
H39A C39 H39B 105.9 . . ?
C2 O1 C29 118.7(2) . . ?
C7 O2 C30 119.3(2) . . ?
C13 O3 C31 119.1(2) . . ?
C18 O4 C32 119.2(3) . . ?
C24 O5 C33 119.4(2) . . ?
C2 C1 C10 118.1(2) . . ?
C2 C1 C28 120.4(2) . . ?
C10 C1 C28 121.48(19) . . ?
O1 C2 C1 118.0(2) . . ?
O1 C2 C3 121.3(2) . . ?
C1 C2 C3 120.7(2) . . ?
C4 C3 C2 121.1(2) . . ?
C4 C3 H3 119.4 . . ?
C2 C3 H3 119.4 . . ?
C3 C4 C5 121.6(2) . . ?
C3 C4 H4 119.2 . . ?
C5 C4 H4 119.2 . . ?
C4 C5 C6 121.5(2) . . ?
C4 C5 C10 117.2(2) . . ?
C6 C5 C10 121.2(2) . . ?
C7 C6 C5 118.3(2) . . ?
C7 C6 C11 120.6(2) . . ?
C5 C6 C11 121.1(2) . . ?
C6 C7 O2 117.0(2) . . ?
C6 C7 C8 120.7(3) . . ?
O2 C7 C8 122.3(2) . . ?
C9 C8 C7 120.9(3) . . ?
C9 C8 H8 119.6 . . ?
C7 C8 H8 119.6 . . ?
C8 C9 C10 122.0(3) . . ?
C8 C9 H9 119.0 . . ?
C10 C9 H9 119.0 . . ?
C9 C10 C1 122.3(2) . . ?
C9 C10 C5 116.7(2) . . ?
C1 C10 C5 120.9(2) . . ?
C12 C11 C6 116.7(2) . . ?
C12 C11 H11A 108.1 . . ?
C6 C11 H11A 108.1 . . ?
C12 C11 H11B 108.1 . . ?
C6 C11 H11B 108.1 . . ?
H11A C11 H11B 107.3 . . ?
C13 C12 C21 118.2(2) . . ?
C13 C12 C11 120.1(2) . . ?
C21 C12 C11 121.3(2) . . ?
O3 C13 C12 117.0(2) . . ?
O3 C13 C14 122.0(2) . . ?
C12 C13 C14 120.9(2) . . ?
C15 C14 C13 120.8(2) . . ?
C15 C14 H14 119.6 . . ?
C13 C14 H14 119.6 . . ?
C14 C15 C16 121.9(2) . . ?
C14 C15 H15 119.1 . . ?
C16 C15 H15 119.1 . . ?
C15 C16 C21 117.4(2) . . ?
C15 C16 C17 121.7(2) . . ?
C21 C16 C17 120.8(2) . . ?
C18 C17 C16 118.0(2) . . ?
C18 C17 C22 120.9(2) . . ?
C16 C17 C22 121.0(2) . . ?
C17 C18 O4 117.6(2) . . ?
C17 C18 C19 121.5(2) . . ?
O4 C18 C19 120.9(2) . . ?
C20 C19 C18 120.7(3) . . ?
C20 C19 H19 117(2) . . ?
C18 C19 H19 122(2) . . ?
C19 C20 C21 121.2(3) . . ?
C19 C20 H20 119.4 . . ?
C21 C20 H20 119.4 . . ?
C20 C21 C16 117.9(2) . . ?
C20 C21 C12 121.3(2) . . ?
C16 C21 C12 120.8(2) . . ?
C17 C22 C23 114.9(2) . . ?
C17 C22 H22A 108.6 . . ?
C23 C22 H22A 108.6 . . ?
C17 C22 H22B 108.6 . . ?
C23 C22 H22B 108.6 . . ?
H22A C22 H22B 107.5 . . ?
C24 C23 C27 117.5(2) . . ?
C24 C23 C22 120.8(2) . . ?
C27 C23 C22 121.6(2) . . ?
C23 C24 O5 116.7(2) . . ?
C23 C24 C25 121.2(2) . . ?
O5 C24 C25 122.2(2) . . ?
C26 C25 C24 121.0(2) . . ?
C26 C25 H25 119.5 . . ?
C24 C25 H25 119.5 . . ?
C25 C26 C27 120.8(2) . 2_655 ?
C25 C26 H26 119.6 . . ?
C27 C26 H26 119.6 2_655 . ?
C26 C27 C27 117.4(3) 2_655 2_655 ?
C26 C27 C23 121.3(2) 2_655 . ?
C27 C27 C23 121.0(3) 2_655 . ?
C1 C28 C1 114.8(3) 2_655 . ?
C1 C28 H28A 108.6 2_655 . ?
C1 C28 H28A 108.6 . . ?
C1 C28 H28B 108.6 2_655 . ?
C1 C28 H28B 108.6 . . ?
H28A C28 H28B 107.6 . . ?
O1 C29 H29A 109.5 . . ?
O1 C29 H29B 109.5 . . ?
H29A C29 H29B 109.5 . . ?
O1 C29 H29C 109.5 . . ?
H29A C29 H29C 109.5 . . ?
H29B C29 H29C 109.5 . . ?
O2 C30 H30A 109.5 . . ?
O2 C30 H30B 109.5 . . ?
H30A C30 H30B 109.5 . . ?
O2 C30 H30C 109.5 . . ?
H30A C30 H30C 109.5 . . ?
H30B C30 H30C 109.5 . . ?
O3 C31 H31A 109.5 . . ?
O3 C31 H31B 109.5 . . ?
H31A C31 H31B 109.5 . . ?
O3 C31 H31C 109.5 . . ?
H31A C31 H31C 109.5 . . ?
H31B C31 H31C 109.5 . . ?
O4 C32 H32A 109.5 . . ?
O4 C32 H32B 109.5 . . ?
H32A C32 H32B 109.5 . . ?
O4 C32 H32C 109.5 . . ?
H32A C32 H32C 109.5 . . ?
H32B C32 H32C 109.5 . . ?
O5 C33 H33A 109.5 . . ?
O5 C33 H33B 109.5 . . ?
H33A C33 H33B 109.5 . . ?
O5 C33 H33C 109.5 . . ?
H33A C33 H33C 109.5 . . ?
H33B C33 H33C 109.5 . . ?

loop_
_geom_bond_atom_site_label_1
_geom_bond_atom_site_label_2
_geom_bond_distance
_geom_bond_site_symmetry_2
_geom_bond_publ_flag
Br1 C34 1.625(18) . ?
C34 C35 1.540(18) . ?
C34 H34A 0.9700 . ?
C34 H34B 0.9700 . ?
C35 C36 1.599(17) . ?
C35 H35A 0.9700 . ?
C35 H35B 0.9700 . ?
C36 C37 1.518(16) . ?
C36 H36A 0.9700 . ?
C36 H36B 0.9700 . ?
C37 C38 1.550(16) . ?
C37 H37A 0.9700 . ?
C37 H37B 0.9700 . ?
C38 C39 1.520(17) . ?
C38 H38A 0.9700 . ?
C38 H38B 0.9700 . ?
C39 Br2 1.626(18) . ?
C39 H39A 0.9700 . ?
C39 H39B 0.9700 . ?
O1 C2 1.375(3) . ?
O1 C29 1.414(4) . ?
O2 C7 1.384(3) . ?
O2 C30 1.402(3) . ?
O3 C13 1.381(3) . ?
O3 C31 1.409(3) . ?
O4 C18 1.385(3) . ?
O4 C32 1.393(4) . ?
O5 C24 1.382(3) . ?
O5 C33 1.399(4) . ?
C1 C2 1.383(4) . ?
C1 C10 1.434(4) . ?
C1 C28 1.536(3) . ?
C2 C3 1.413(4) . ?
C3 C4 1.353(4) . ?
C3 H3 0.9300 . ?
C4 C5 1.415(3) . ?
C4 H4 0.9300 . ?
C5 C6 1.427(4) . ?
C5 C10 1.435(3) . ?
C6 C7 1.381(4) . ?
C6 C11 1.527(3) . ?
C7 C8 1.408(4) . ?
C8 C9 1.358(4) . ?
C8 H8 0.9300 . ?
C9 C10 1.411(4) . ?
C9 H9 0.9300 . ?
C11 C12 1.522(3) . ?
C11 H11A 0.9700 . ?
C11 H11B 0.9700 . ?
C12 C13 1.382(3) . ?
C12 C21 1.435(3) . ?
C13 C14 1.406(4) . ?
C14 C15 1.356(4) . ?
C14 H14 0.9300 . ?
C15 C16 1.409(3) . ?
C15 H15 0.9300 . ?
C16 C21 1.428(3) . ?
C16 C17 1.437(3) . ?
C17 C18 1.374(4) . ?
C17 C22 1.525(4) . ?
C18 C19 1.406(4) . ?
C19 C20 1.367(4) . ?
C19 H19 0.94(4) . ?
C20 C21 1.406(3) . ?
C20 H20 0.9300 . ?
C22 C23 1.527(3) . ?
C22 H22A 0.9700 . ?
C22 H22B 0.9700 . ?
C23 C24 1.379(4) . ?
C23 C27 1.433(3) . ?
C24 C25 1.398(4) . ?
C25 C26 1.366(4) . ?
C25 H25 0.9300 . ?
C26 C27 1.414(3) 2_655 ?
C26 H26 0.9300 . ?
C27 C27 1.429(5) 2_655 ?
C28 H28A 0.9700 . ?
C28 H28B 0.9700 . ?
C29 H29A 0.9600 . ?
C29 H29B 0.9600 . ?
C29 H29C 0.9600 . ?
C30 H30A 0.9600 . ?
C30 H30B 0.9600 . ?
C30 H30C 0.9600 . ?
C31 H31A 0.9600 . ?
C31 H31B 0.9600 . ?
C31 H31C 0.9600 . ?
C32 H32A 0.9600 . ?
C32 H32B 0.9600 . ?
C32 H32C 0.9600 . ?
C33 H33A 0.9600 . ?
C33 H33B 0.9600 . ?
C33 H33C 0.9600 . ?

loop_
_geom_torsion_atom_site_label_1
_geom_torsion_atom_site_label_2
_geom_torsion_atom_site_label_3
_geom_torsion_atom_site_label_4
_geom_torsion
_geom_torsion_site_symmetry_1
_geom_torsion_site_symmetry_2
_geom_torsion_site_symmetry_3
_geom_torsion_site_symmetry_4
_geom_torsion_publ_flag
Br1 C34 C35 C36 173(2) . . . . ?
C34 C35 C36 C37 -176(3) . . . . ?
C35 C36 C37 C38 -167(3) . . . . ?
C36 C37 C38 C39 -119(3) . . . . ?
C37 C38 C39 Br2 -170(2) . . . . ?
C29 O1 C2 C1 162.4(3) . . . . ?
C29 O1 C2 C3 -20.3(4) . . . . ?
C10 C1 C2 O1 169.9(2) . . . . ?
C28 C1 C2 O1 -7.2(4) . . . . ?
C10 C1 C2 C3 -7.4(4) . . . . ?
C28 C1 C2 C3 175.4(2) . . . . ?
O1 C2 C3 C4 -174.7(3) . . . . ?
C1 C2 C3 C4 2.5(4) . . . . ?
C2 C3 C4 C5 2.7(4) . . . . ?
C3 C4 C5 C6 173.6(3) . . . . ?
C3 C4 C5 C10 -2.7(4) . . . . ?
C4 C5 C6 C7 -170.9(2) . . . . ?
C10 C5 C6 C7 5.2(4) . . . . ?
C4 C5 C6 C11 5.9(4) . . . . ?
C10 C5 C6 C11 -178.0(2) . . . . ?
C5 C6 C7 O2 174.7(2) . . . . ?
C11 C6 C7 O2 -2.1(4) . . . . ?
C5 C6 C7 C8 -4.5(4) . . . . ?
C11 C6 C7 C8 178.7(3) . . . . ?
C30 O2 C7 C6 -179.1(3) . . . . ?
C30 O2 C7 C8 0.0(4) . . . . ?
C6 C7 C8 C9 0.8(5) . . . . ?
O2 C7 C8 C9 -178.3(3) . . . . ?
C7 C8 C9 C10 2.3(5) . . . . ?
C8 C9 C10 C1 174.8(3) . . . . ?
C8 C9 C10 C5 -1.5(4) . . . . ?
C2 C1 C10 C9 -168.8(2) . . . . ?
C28 C1 C10 C9 8.3(4) . . . . ?
C2 C1 C10 C5 7.3(4) . . . . ?
C28 C1 C10 C5 -175.5(2) . . . . ?
C4 C5 C10 C9 174.0(2) . . . . ?
C6 C5 C10 C9 -2.3(4) . . . . ?
C4 C5 C10 C1 -2.3(3) . . . . ?
C6 C5 C10 C1 -178.6(2) . . . . ?
C7 C6 C11 C12 -115.0(3) . . . . ?
C5 C6 C11 C12 68.3(3) . . . . ?
C6 C11 C12 C13 -116.0(3) . . . . ?
C6 C11 C12 C21 70.6(3) . . . . ?
C31 O3 C13 C12 167.8(3) . . . . ?
C31 O3 C13 C14 -14.9(4) . . . . ?
C21 C12 C13 O3 174.4(2) . . . . ?
C11 C12 C13 O3 0.8(3) . . . . ?
C21 C12 C13 C14 -3.0(4) . . . . ?
C11 C12 C13 C14 -176.5(2) . . . . ?
O3 C13 C14 C15 -175.6(2) . . . . ?
C12 C13 C14 C15 1.6(4) . . . . ?
C13 C14 C15 C16 0.1(4) . . . . ?
C14 C15 C16 C21 -0.3(4) . . . . ?
C14 C15 C16 C17 175.8(2) . . . . ?
C15 C16 C17 C18 -173.8(2) . . . . ?
C21 C16 C17 C18 2.2(3) . . . . ?
C15 C16 C17 C22 1.8(3) . . . . ?
C21 C16 C17 C22 177.8(2) . . . . ?
C16 C17 C18 O4 173.7(2) . . . . ?
C22 C17 C18 O4 -1.8(3) . . . . ?
C16 C17 C18 C19 -2.8(4) . . . . ?
C22 C17 C18 C19 -178.3(2) . . . . ?
C32 O4 C18 C17 169.0(3) . . . . ?
C32 O4 C18 C19 -14.5(4) . . . . ?
C17 C18 C19 C20 1.5(4) . . . . ?
O4 C18 C19 C20 -174.9(3) . . . . ?
C18 C19 C20 C21 0.4(4) . . . . ?
C19 C20 C21 C16 -0.9(4) . . . . ?
C19 C20 C21 C12 175.9(3) . . . . ?
C15 C16 C21 C20 175.8(2) . . . . ?
C17 C16 C21 C20 -0.4(3) . . . . ?
C15 C16 C21 C12 -1.1(3) . . . . ?
C17 C16 C21 C12 -177.3(2) . . . . ?
C13 C12 C21 C20 -174.0(2) . . . . ?
C11 C12 C21 C20 -0.5(4) . . . . ?
C13 C12 C21 C16 2.8(3) . . . . ?
C11 C12 C21 C16 176.3(2) . . . . ?
C18 C17 C22 C23 -113.0(3) . . . . ?
C16 C17 C22 C23 71.6(3) . . . . ?
C17 C22 C23 C24 -110.4(3) . . . . ?
C17 C22 C23 C27 73.6(3) . . . . ?
C27 C23 C24 O5 167.5(2) . . . . ?
C22 C23 C24 O5 -8.6(3) . . . . ?
C27 C23 C24 C25 -11.7(4) . . . . ?
C22 C23 C24 C25 172.2(2) . . . . ?
C33 O5 C24 C23 170.8(3) . . . . ?
C33 O5 C24 C25 -10.1(4) . . . . ?
C23 C24 C25 C26 5.4(4) . . . . ?
O5 C24 C25 C26 -173.7(3) . . . . ?
C24 C25 C26 C27 4.4(4) . . . 2_655 ?
C24 C23 C27 C26 -164.8(2) . . . 2_655 ?
C22 C23 C27 C26 11.3(3) . . . 2_655 ?
C24 C23 C27 C27 8.7(3) . . . 2_655 ?
C22 C23 C27 C27 -175.20(16) . . . 2_655 ?
C2 C1 C28 C1 -103.7(2) . . . 2_655 ?
C10 C1 C28 C1 79.2(2) . . . 2_655 ?
